data_2003610
loop_
_publ_author_name
'Ng, S. W.'

_publ_section_title
;
 Tetramethylammonium Dichlorotriphenylstannate
;
_journal_issue 6
_journal_name_full 'Acta Crystallographica Section C'
_journal_page_first 1124
_journal_page_last 1125
_journal_paper_doi 10.1107/S0108270194014678
_journal_volume 51
_journal_year 1995
_chemical_formula_moiety 'C22 H27 Cl2 N1 Sn1'
_chemical_formula_sum 'C22 H27 Cl2 N Sn'
_chemical_formula_weight 495.06
_space_group_IT_number 5
_symmetry_cell_setting monoclinic
_symmetry_space_group_name_Hall 'C 2y'
_symmetry_space_group_name_H-M 'C 1 2 1'
_atom_type_scat_source IntTabIV
_cell_angle_alpha 90.
_cell_angle_beta 134.984(3)
_cell_angle_gamma 90.
_cell_formula_units_Z 2
_cell_length_a 14.648(2)
_cell_length_b 9.8802(5)
_cell_length_c 10.900(1)
_cell_measurement_reflns_used 25
_cell_measurement_temperature 300
_cell_measurement_theta_max 12
_cell_measurement_theta_min 10
_cell_volume 1115.8(2)
_diffrn_measurement_device 'Enraf-Nonius CAD-4'
_diffrn_measurement_method \w/2\q
_diffrn_radiation_type MoK\a
_diffrn_radiation_wavelength 0.71073
_diffrn_reflns_av_R_equivalents 0.025
_diffrn_reflns_limit_h_max 17
_diffrn_reflns_limit_h_min 0
_diffrn_reflns_limit_k_max 11
_diffrn_reflns_limit_k_min 0
_diffrn_reflns_limit_l_max 9
_diffrn_reflns_limit_l_min -12
_diffrn_reflns_number 1093
_diffrn_reflns_theta_max 25
_diffrn_standards_decay_% 0
_diffrn_standards_interval_time 60
_diffrn_standards_number 3
_exptl_absorpt_coefficient_mu 1.396
_exptl_absorpt_correction_T_max 1.0892
_exptl_absorpt_correction_T_min 0.9007
_exptl_absorpt_correction_type
;
empirical (Walker & Stuart, 1983)
;
_exptl_crystal_colour colorless
_exptl_crystal_density_diffrn 1.474
_exptl_crystal_description irregular
_exptl_crystal_size_max 0.21
_exptl_crystal_size_mid 0.14
_exptl_crystal_size_min 0.14
_exptl_crystal_size_rad 0.16
_refine_diff_density_max 0.19(2)
_refine_diff_density_min 0.07(2)
_refine_ls_extinction_method none
_refine_ls_goodness_of_fit_obs 0.389
_refine_ls_number_parameters 119
_refine_ls_number_reflns 1004
_refine_ls_R_factor_obs 0.020
_refine_ls_shift/esd_max 0.01
_refine_ls_structure_factor_coef F
_refine_ls_weighting_details 'w = 1/[\s^2^(F) + 0.0004F^2^ + 1]'
_refine_ls_weighting_scheme calc
_refine_ls_wR_factor_obs 0.025
_reflns_number_observed 1004
_reflns_number_total 1007
_reflns_observed_criterion I>3\s(I)
_cod_data_source_file ta1012.cif
_cod_data_source_block ta1012a
_cod_depositor_comments
;
The following automatic conversions were performed:

'_refine_ls_weighting_scheme' value 'w = 1/[\s^2^(F) + 0.0004F^2^ +
1]' was changed to 'calc'. New tag '_refine_ls_weighting_details' was
created. The value of the new tag was set to 'w = 1/[\s^2^(F) +
0.0004F^2^ + 1]'.

Automatic conversion script
Id: cif_fix_values 3143 2015-03-26 13:38:13Z robertas 
;
_cod_original_cell_volume 1115.7(2)
_cod_original_sg_symbol_H-M 'C 2'
_cod_original_formula_sum 'C22 H27 Cl2 N1 Sn1'
_cod_database_code 2003610

loop_
_symmetry_equiv_pos_as_xyz
x,y,z
-x,y,-z
1/2+x,1/2+y,z
1/2-x,1/2+y,-z

loop_
_atom_site_label
_atom_site_fract_x
_atom_site_fract_y
_atom_site_fract_z
_atom_site_B_iso_or_equiv
Sn 0 .25 0 2.445(7)
Cl .23377(7) .2433(3) .1360(1) 3.81(2)
N 0 .4305(7) -.500 4.1(2)
C1 0 .4670(7) 0 2.6(1)
C2 .0757(4) .5402(6) -.0102(5) 3.3(1)
C3 .0748(4) .6803(6) -.0122(5) 4.0(1)
C4 0 .751(2) 0 4.4(2)
C5 -.0621(3) .1451(5) -.2199(4) 2.6(1)
C6 -.1776(4) .1804(6) -.3865(5) 3.2(1)
C7 -.2176(4) .1150(7) -.5311(5) 4.1(1)
C8 -.1463(4) .0117(7) -.5128(5) 4.7(1)
C9 -.0320(4) -.0242(6) -.3485(5) 4.4(1)
C10 .0093(4) .0428(6) -.2051(5) 3.7(1)
C11 .0915(7) .344(1) -.3486(9) 9.9(3)
C12 .0621(6) .5147(9) -.5325(8) 9.3(2)
H1 .128 .492 -.017 ?
H2 .127 .726 -.022 ?
H3 0 .847 0 ?
H4 -.229 .250 -.401 ?
H5 -.295 .142 -.645 ?
H6 -.175 -.035 -.611 ?
H7 .019 -.094 -.334 ?
H8 .089 .017 -.092 ?
H9 .045 .293 -.333 ?
H10 .132 .283 -.366 ?
H11 .155 .397 -.248 ?
H12 -.001 .569 -.632 ?
H13 .125 .571 -.435 ?
H14 .102 .457 -.553 ?

loop_
_geom_angle_atom_site_label_1
_geom_angle_atom_site_label_2
_geom_angle_atom_site_label_3
_geom_angle_site_symmetry_1
_geom_angle_site_symmetry_3
_geom_angle
_geom_angle_publ_flag
Cl Sn C1 . 2_555 177.1(2) yes
Cl Sn C1 . . 91.50(10) yes
Cl Sn C5 . . 88.40(10) yes
Cl Sn C5 . 2_555 90.20(10) yes
Cl Sn C1 2_555 . 91.50(10) yes
Cl Sn C5 2_555 . 90.20(10) yes
Cl Sn C5 2_555 2_555 88.40(10) yes
Cl Sn C5 2_555 2_555 119.00(10) yes
Cl Sn C5 . . 119.00(10) yes
C5 Sn C5 . 2_555 121.9(3) yes
C11 N C11 . 2_554 108.0(10) yes
C11 N C12 . . 107.1(6) yes
C11 N C12 2_554 . 107.1(6) yes
C12 N C12 . 2_554 110.0(10) yes
Sn C1 C2 . . 121.3(4) yes
Sn C1 C2 . 2_555 121.3(4) yes
C2 C1 C2 . . 117.4(7) yes
C1 C2 C3 . . 121.4(6) yes
C2 C3 C4 . . 120.0(10) yes
C3 C4 C3 . . 119(2) yes
Sn C5 C6 . . 120.2(4) yes
Sn C5 C10 . . 122.5(4) yes
C6 C5 C10 . . 117.3(5) yes
C5 C6 C7 . . 120.7(6) yes
C6 C7 C8 . . 120.9(6) yes
C7 C8 C9 . . 118.8(6) yes
C8 C9 C10 . . 120.4(6) yes
C5 C10 C9 . . 121.9(6) yes

loop_
_geom_bond_atom_site_label_1
_geom_bond_atom_site_label_2
_geom_bond_distance
_geom_bond_publ_flag
Sn Cl 2.5980(10) yes
Sn C1 2.144(8) yes
Sn C5 2.137(5) yes
N C11 1.460(10) yes
N C12 1.448(9) yes
C1 C2 1.392(7) yes
C2 C3 1.385(8) yes
C3 C4 1.380(10) yes
C5 C6 1.392(7) yes
C5 C10 1.379(8) yes
C6 C7 1.392(8) yes
C7 C8 1.370(10) yes
C8 C9 1.380(10) yes
C9 C10 1.383(8) yes
